data_2220399
loop_
_publ_author_name
'Cui, Lian-Sheng'
'Yin, Han-Dong'
'Yang, Ming-Lei'
'Wang, Da-Qi'

_publ_section_title
;
 Dimethanolbis[<i>N</i>'-(3-pyridylmethylene)benzohydrazide]sodium(I)
 iodide
;
_journal_coeditor_code AT2678
_journal_issue 1
_journal_name_full 'Acta Crystallographica Section E'
_journal_page_first m38
_journal_paper_doi 10.1107/S1600536808040750
_journal_volume 65
_journal_year 2009
_chemical_formula_iupac '[Na (C13 H11 N3 O1)2 (C1 H4 O1)2] I'
_chemical_formula_moiety 'C28 H30 N6 Na O4 +, I -'
_chemical_formula_sum 'C28 H30 I N6 Na O4'
_chemical_formula_weight 664.47
_chemical_name_systematic
;
Dimethanolbis[<i>N</i>'-(3-pyridylmethylene)benzohydrazide]sodium(I) iodide
;
_space_group_IT_number 14
_symmetry_cell_setting monoclinic
_symmetry_space_group_name_Hall '-P 2yn'
_symmetry_space_group_name_H-M 'P 1 21/n 1'
_atom_sites_solution_hydrogens geom
_atom_sites_solution_primary direct
_atom_sites_solution_secondary difmap
_audit_creation_method SHELXL-97
_cell_angle_alpha 90.00
_cell_angle_beta 101.6540(10)
_cell_angle_gamma 90.00
_cell_formula_units_Z 2
_cell_length_a 8.6078(15)
_cell_length_b 13.1842(16)
_cell_length_c 13.2508(17)
_cell_measurement_reflns_used 3137
_cell_measurement_temperature 298(2)
_cell_measurement_theta_max 27.18
_cell_measurement_theta_min 2.22
_cell_volume 1472.8(4)
_computing_cell_refinement 'SAINT (Siemens, 1996)'
_computing_data_collection 'SMART (Siemens, 1996)'
_computing_data_reduction 'SAINT (Siemens, 1996)'
_computing_molecular_graphics 'SHELXTL  (Sheldrick, 2008)'
_computing_publication_material 'SHELXTL  (Sheldrick, 2008'
_computing_structure_refinement 'SHELXL97 (Sheldrick, 2008)'
_computing_structure_solution 'SHELXS97 (Sheldrick, 2008)'
_diffrn_ambient_temperature 298(2)
_diffrn_measured_fraction_theta_full 0.997
_diffrn_measured_fraction_theta_max 0.997
_diffrn_measurement_device_type 'Bruker SMART CCD area detector'
_diffrn_measurement_method 'phi and omega scans'
_diffrn_radiation_monochromator graphite
_diffrn_radiation_source 'fine-focus sealed tube'
_diffrn_radiation_type MoK\a
_diffrn_radiation_wavelength 0.71073
_diffrn_reflns_av_R_equivalents 0.0777
_diffrn_reflns_av_sigmaI/netI 0.0722
_diffrn_reflns_limit_h_max 9
_diffrn_reflns_limit_h_min -10
_diffrn_reflns_limit_k_max 12
_diffrn_reflns_limit_k_min -15
_diffrn_reflns_limit_l_max 15
_diffrn_reflns_limit_l_min -15
_diffrn_reflns_number 7140
_diffrn_reflns_theta_full 25.00
_diffrn_reflns_theta_max 25.00
_diffrn_reflns_theta_min 2.20
_exptl_absorpt_coefficient_mu 1.145
_exptl_absorpt_correction_T_max 0.6573
_exptl_absorpt_correction_T_min 0.5768
_exptl_absorpt_correction_type multi-scan
_exptl_absorpt_process_details '(SADABS; Sheldrick, 1996)'
_exptl_crystal_colour colourless
_exptl_crystal_density_diffrn 1.494
_exptl_crystal_density_method 'not measured'
_exptl_crystal_description block
_exptl_crystal_F_000 672.0
_exptl_crystal_size_max 0.54
_exptl_crystal_size_mid 0.43
_exptl_crystal_size_min 0.40
_refine_diff_density_max 0.685
_refine_diff_density_min -0.866
_refine_ls_extinction_coef 0.0258(18)
_refine_ls_extinction_expression Fc^*^=kFc[1+0.001xFc^2^\l^3^/sin(2\q)]^-1/4^
_refine_ls_extinction_method SHELXL
_refine_ls_goodness_of_fit_ref 1.047
_refine_ls_hydrogen_treatment constr
_refine_ls_matrix_type full
_refine_ls_number_parameters 185
_refine_ls_number_reflns 2586
_refine_ls_number_restraints 0
_refine_ls_restrained_S_all 1.047
_refine_ls_R_factor_all 0.0529
_refine_ls_R_factor_gt 0.0370
_refine_ls_shift/su_max 0.000
_refine_ls_shift/su_mean 0.000
_refine_ls_structure_factor_coef Fsqd
_refine_ls_weighting_details 'calc w=1/[\s^2^(Fo^2^)+(0.0280P)^2^+0.7317P] where P=(Fo^2^+2Fc^2^)/3'
_refine_ls_weighting_scheme calc
_refine_ls_wR_factor_gt 0.0920
_refine_ls_wR_factor_ref 0.1036
_reflns_number_gt 1919
_reflns_number_total 2586
_reflns_threshold_expression >2sigma(I)
_cod_data_source_file at2678.cif
_cod_data_source_block I
_cod_original_sg_symbol_H-M 'P 21/n'
_cod_database_code 2220399
_cod_database_fobs_code 2220399

loop_
_symmetry_equiv_pos_as_xyz
'x, y, z'
'-x+1/2, y+1/2, -z+1/2'
'-x, -y, -z'
'x-1/2, -y-1/2, z-1/2'

loop_
_atom_site_type_symbol
_atom_site_label
_atom_site_fract_x
_atom_site_fract_y
_atom_site_fract_z
_atom_site_U_iso_or_equiv
_atom_site_adp_type
_atom_site_calc_flag
_atom_site_refinement_flags
_atom_site_occupancy
_atom_site_disorder_assembly
_atom_site_disorder_group
Na Na1 0.5000 0.5000 0.0000 0.0383(5) Uani d S 1 . .
I I1 0.0000 0.5000 0.5000 0.0439(2) Uani d S 1 . .
N N1 0.6395(4) 0.2735(2) 0.0500(2) 0.0384(8) Uani d . 1 . .
H H1 0.6445 0.2085 0.0462 0.046 Uiso calc R 1 . .
N N2 0.5180(3) 0.3195(2) 0.0883(2) 0.0347(7) Uani d . 1 . .
N N3 0.0867(4) 0.2404(3) 0.2536(3) 0.0470(9) Uani d . 1 . .
O O1 0.7451(3) 0.42504(19) 0.0231(2) 0.0480(7) Uani d . 1 . .
O O2 0.4427(3) 0.4186(2) -0.16052(19) 0.0492(7) Uani d . 1 . .
H H2 0.4879 0.3694 -0.1793 0.074 Uiso d R 1 . .
C C1 0.7503(4) 0.3326(3) 0.0187(3) 0.0336(8) Uani d . 1 . .
C C2 0.8797(4) 0.2795(3) -0.0193(3) 0.0319(8) Uani d . 1 . .
C C3 0.8939(5) 0.1758(3) -0.0264(3) 0.0455(10) Uani d . 1 . .
H H3 0.8179 0.1337 -0.0075 0.055 Uiso calc R 1 . .
C C4 1.0197(6) 0.1342(3) -0.0613(3) 0.0564(12) Uani d . 1 . .
H H4 1.0281 0.0641 -0.0654 0.068 Uiso calc R 1 . .
C C5 1.1334(5) 0.1946(4) -0.0902(3) 0.0526(11) Uani d . 1 . .
H H5 1.2187 0.1658 -0.1131 0.063 Uiso calc R 1 . .
C C6 1.1193(5) 0.2980(3) -0.0848(3) 0.0498(11) Uani d . 1 . .
H H6 1.1948 0.3398 -0.1048 0.060 Uiso calc R 1 . .
C C7 0.9930(4) 0.3401(3) -0.0497(3) 0.0424(9) Uani d . 1 . .
H H7 0.9842 0.4103 -0.0465 0.051 Uiso calc R 1 . .
C C8 0.4330(5) 0.2585(3) 0.1286(3) 0.0382(9) Uani d . 1 . .
H H8 0.4564 0.1895 0.1299 0.046 Uiso calc R 1 . .
C C9 0.2103(5) 0.2198(3) 0.2102(3) 0.0434(10) Uani d . 1 . .
H H9 0.2379 0.1522 0.2045 0.052 Uiso calc R 1 . .
C C10 0.3003(4) 0.2933(3) 0.1730(3) 0.0329(8) Uani d . 1 . .
C C11 0.2568(5) 0.3933(3) 0.1804(3) 0.0439(10) Uani d . 1 . .
H H11 0.3129 0.4450 0.1561 0.053 Uiso calc R 1 . .
C C12 0.1293(5) 0.4150(3) 0.2242(3) 0.0487(10) Uani d . 1 . .
H H12 0.0978 0.4819 0.2299 0.058 Uiso calc R 1 . .
C C13 0.0492(5) 0.3378(3) 0.2592(3) 0.0471(10) Uani d . 1 . .
H H13 -0.0368 0.3542 0.2887 0.057 Uiso calc R 1 . .
C C14 0.3307(7) 0.4569(4) -0.2446(3) 0.0740(15) Uani d . 1 . .
H H14A 0.2857 0.5185 -0.2245 0.111 Uiso calc R 1 . .
H H14B 0.2481 0.4078 -0.2655 0.111 Uiso calc R 1 . .
H H14C 0.3821 0.4705 -0.3011 0.111 Uiso calc R 1 . .

loop_
_atom_site_aniso_label
_atom_site_aniso_U_11
_atom_site_aniso_U_22
_atom_site_aniso_U_33
_atom_site_aniso_U_12
_atom_site_aniso_U_13
_atom_site_aniso_U_23
Na1 0.0414(12) 0.0344(12) 0.0424(11) 0.0097(9) 0.0161(9) -0.0003(9)
I1 0.0536(3) 0.0320(3) 0.0480(3) 0.00088(16) 0.01502(17) -0.00036(16)
N1 0.0429(19) 0.0277(16) 0.0514(19) 0.0058(14) 0.0258(16) -0.0028(14)
N2 0.0336(17) 0.0352(17) 0.0395(17) 0.0050(14) 0.0178(14) -0.0020(13)
N3 0.046(2) 0.054(2) 0.047(2) -0.0037(17) 0.0229(17) 0.0043(16)
O1 0.0430(16) 0.0313(15) 0.0748(19) 0.0031(12) 0.0237(14) -0.0019(13)
O2 0.0611(19) 0.0450(17) 0.0432(15) 0.0100(14) 0.0145(14) -0.0067(13)
C1 0.033(2) 0.033(2) 0.0365(19) 0.0057(17) 0.0096(16) 0.0026(16)
C2 0.034(2) 0.033(2) 0.0294(18) 0.0052(17) 0.0082(15) -0.0014(15)
C3 0.057(3) 0.035(2) 0.052(2) 0.0053(19) 0.028(2) 0.0038(18)
C4 0.067(3) 0.044(3) 0.067(3) 0.018(2) 0.035(2) 0.002(2)
C5 0.044(3) 0.069(3) 0.050(3) 0.013(2) 0.024(2) -0.006(2)
C6 0.041(2) 0.064(3) 0.048(2) -0.006(2) 0.020(2) -0.003(2)
C7 0.042(2) 0.040(2) 0.047(2) -0.0017(19) 0.0153(18) 0.000(2)
C8 0.044(2) 0.032(2) 0.042(2) 0.0015(17) 0.0164(19) 0.0000(16)
C9 0.053(3) 0.037(2) 0.044(2) -0.004(2) 0.0186(19) 0.0010(19)
C10 0.031(2) 0.039(2) 0.0303(18) -0.0002(17) 0.0116(15) 0.0001(16)
C11 0.054(3) 0.037(2) 0.048(2) -0.0022(19) 0.027(2) -0.0001(18)
C12 0.056(3) 0.039(2) 0.058(3) 0.004(2) 0.030(2) -0.005(2)
C13 0.041(2) 0.063(3) 0.042(2) 0.001(2) 0.0216(18) -0.003(2)
C14 0.095(4) 0.076(3) 0.049(3) 0.012(3) 0.009(3) 0.007(3)

loop_
_atom_type_symbol
_atom_type_description
_atom_type_scat_dispersion_real
_atom_type_scat_dispersion_imag
_atom_type_scat_source
C C 0.0033 0.0016 'International Tables Vol C Tables 4.2.6.8 and 6.1.1.4'
H H 0.0000 0.0000 'International Tables Vol C Tables 4.2.6.8 and 6.1.1.4'
N N 0.0061 0.0033 'International Tables Vol C Tables 4.2.6.8 and 6.1.1.4'
O O 0.0106 0.0060 'International Tables Vol C Tables 4.2.6.8 and 6.1.1.4'
I I -0.4742 1.8119 'International Tables Vol C Tables 4.2.6.8 and 6.1.1.4'
Na Na 0.0362 0.0249 'International Tables Vol C Tables 4.2.6.8 and 6.1.1.4'

loop_
_geom_angle_atom_site_label_1
_geom_angle_atom_site_label_2
_geom_angle_atom_site_label_3
_geom_angle_site_symmetry_1
_geom_angle_site_symmetry_3
_geom_angle
_geom_angle_publ_flag
O1 Na1 O1 . 3_665 180.0 ?
O1 Na1 O2 . 3_665 93.26(10) ?
O1 Na1 O2 3_665 3_665 86.74(10) ?
O1 Na1 O2 . . 86.74(10) y
O1 Na1 O2 3_665 . 93.26(10) ?
O2 Na1 O2 3_665 . 180.0 ?
O1 Na1 N2 . . 65.34(9) y
O1 Na1 N2 3_665 . 114.66(9) ?
O2 Na1 N2 3_665 . 91.60(9) ?
O2 Na1 N2 . . 88.40(9) y
O1 Na1 N2 . 3_665 114.66(9) ?
O1 Na1 N2 3_665 3_665 65.34(9) ?
O2 Na1 N2 3_665 3_665 88.40(9) ?
O2 Na1 N2 . 3_665 91.60(9) ?
N2 Na1 N2 . 3_665 180.00(6) ?
O1 Na1 C1 . 3_665 159.30(9) ?
O1 Na1 C1 3_665 3_665 20.70(9) ?
O2 Na1 C1 3_665 3_665 76.04(9) ?
O2 Na1 C1 . 3_665 103.96(9) ?
N2 Na1 C1 . 3_665 131.53(9) ?
N2 Na1 C1 3_665 3_665 48.47(9) ?
C1 N1 N2 . . 119.1(3) ?
C1 N1 H1 . . 120.4 ?
N2 N1 H1 . . 120.4 ?
C8 N2 N1 . . 114.5(3) ?
C8 N2 Na1 . . 140.1(3) ?
N1 N2 Na1 . . 102.3(2) ?
C13 N3 C9 . . 116.3(3) ?
C1 O1 Na1 . . 117.7(2) ?
C14 O2 Na1 . . 122.5(3) ?
C14 O2 H2 . . 109.5 ?
Na1 O2 H2 . . 127.7 ?
O1 C1 N1 . . 121.5(3) ?
O1 C1 C2 . . 121.5(3) ?
N1 C1 C2 . . 117.0(3) ?
C3 C2 C7 . . 118.4(3) ?
C3 C2 C1 . . 125.0(3) ?
C7 C2 C1 . . 116.6(3) ?
C4 C3 C2 . . 120.4(4) ?
C4 C3 H3 . . 119.8 ?
C2 C3 H3 . . 119.8 ?
C3 C4 C5 . . 121.1(4) ?
C3 C4 H4 . . 119.5 ?
C5 C4 H4 . . 119.5 ?
C6 C5 C4 . . 119.0(4) ?
C6 C5 H5 . . 120.5 ?
C4 C5 H5 . . 120.5 ?
C5 C6 C7 . . 120.0(4) ?
C5 C6 H6 . . 120.0 ?
C7 C6 H6 . . 120.0 ?
C2 C7 C6 . . 121.0(4) ?
C2 C7 H7 . . 119.5 ?
C6 C7 H7 . . 119.5 ?
N2 C8 C10 . . 122.1(3) ?
N2 C8 H8 . . 118.9 ?
C10 C8 H8 . . 118.9 ?
N3 C9 C10 . . 124.1(4) ?
N3 C9 H9 . . 118.0 ?
C10 C9 H9 . . 118.0 ?
C11 C10 C9 . . 117.5(3) ?
C11 C10 C8 . . 125.1(3) ?
C9 C10 C8 . . 117.4(3) ?
C12 C11 C10 . . 118.8(4) ?
C12 C11 H11 . . 120.6 ?
C10 C11 H11 . . 120.6 ?
C13 C12 C11 . . 119.4(4) ?
C13 C12 H12 . . 120.3 ?
C11 C12 H12 . . 120.3 ?
N3 C13 C12 . . 123.9(4) ?
N3 C13 H13 . . 118.0 ?
C12 C13 H13 . . 118.0 ?
O2 C14 H14A . . 109.5 ?
O2 C14 H14B . . 109.5 ?
H14A C14 H14B . . 109.5 ?
O2 C14 H14C . . 109.5 ?
H14A C14 H14C . . 109.5 ?
H14B C14 H14C . . 109.5 ?

loop_
_geom_bond_atom_site_label_1
_geom_bond_atom_site_label_2
_geom_bond_site_symmetry_2
_geom_bond_distance
_geom_bond_publ_flag
Na1 O1 . 2.294(3) y
Na1 O1 3_665 2.294(3) ?
Na1 O2 3_665 2.344(2) ?
Na1 O2 . 2.344(2) y
Na1 N2 . 2.642(3) y
Na1 N2 3_665 2.642(3) ?
Na1 C1 3_665 3.059(4) ?
N1 C1 . 1.360(4) ?
N1 N2 . 1.390(4) ?
N1 H1 . 0.8600 ?
N2 C8 . 1.276(5) ?
N3 C13 . 1.330(5) ?
N3 C9 . 1.335(5) ?
O1 C1 . 1.222(4) ?
O2 C14 . 1.412(5) ?
O2 H2 . 0.8200 ?
C1 C2 . 1.487(5) ?
C2 C3 . 1.377(5) ?
C2 C7 . 1.382(5) ?
C3 C4 . 1.375(6) ?
C3 H3 . 0.9300 ?
C4 C5 . 1.375(6) ?
C4 H4 . 0.9300 ?
C5 C6 . 1.371(6) ?
C5 H5 . 0.9300 ?
C6 C7 . 1.382(5) ?
C6 H6 . 0.9300 ?
C7 H7 . 0.9300 ?
C8 C10 . 1.461(5) ?
C8 H8 . 0.9300 ?
C9 C10 . 1.391(5) ?
C9 H9 . 0.9300 ?
C10 C11 . 1.379(5) ?
C11 C12 . 1.371(5) ?
C11 H11 . 0.9300 ?
C12 C13 . 1.362(6) ?
C12 H12 . 0.9300 ?
C13 H13 . 0.9300 ?
C14 H14A . 0.9600 ?
C14 H14B . 0.9600 ?
C14 H14C . 0.9600 ?

loop_
_geom_hbond_atom_site_label_D
_geom_hbond_atom_site_label_H
_geom_hbond_atom_site_label_A
_geom_hbond_site_symmetry_A
_geom_hbond_distance_DH
_geom_hbond_distance_HA
_geom_hbond_distance_DA
_geom_hbond_angle_DHA
_geom_hbond_publ_flag
N1 H1 I1 2_545 0.86 3.03 3.816(3) 153 yes
O2 H2 N3 6_665 0.82 1.98 2.792(5) 171 yes

loop_
_geom_torsion_atom_site_label_1
_geom_torsion_atom_site_label_2
_geom_torsion_atom_site_label_3
_geom_torsion_atom_site_label_4
_geom_torsion_site_symmetry_1
_geom_torsion_site_symmetry_2
_geom_torsion_site_symmetry_3
_geom_torsion_site_symmetry_4
_geom_torsion
_geom_torsion_publ_flag
C1 N1 N2 C8 . . . . -170.8(3) ?
C1 N1 N2 Na1 . . . . 25.1(3) ?
O1 Na1 N2 C8 . . . . 175.8(4) ?
O1 Na1 N2 C8 3_665 . . . -4.2(4) ?
O2 Na1 N2 C8 3_665 . . . 82.9(4) ?
O2 Na1 N2 C8 . . . . -97.1(4) ?
C1 Na1 N2 C8 3_665 . . . 10.2(4) ?
O1 Na1 N2 N1 . . . . -27.19(19) ?
O1 Na1 N2 N1 3_665 . . . 152.81(19) ?
O2 Na1 N2 N1 3_665 . . . -120.0(2) ?
O2 Na1 N2 N1 . . . . 60.0(2) ?
C1 Na1 N2 N1 3_665 . . . 167.28(18) ?
O2 Na1 O1 C1 3_665 . . . 122.2(3) ?
O2 Na1 O1 C1 . . . . -57.8(3) ?
N2 Na1 O1 C1 . . . . 31.9(3) ?
N2 Na1 O1 C1 3_665 . . . -148.1(3) ?
C1 Na1 O1 C1 3_665 . . . 180.0 ?
O1 Na1 O2 C14 . . . . -153.5(3) ?
O1 Na1 O2 C14 3_665 . . . 26.5(3) ?
N2 Na1 O2 C14 . . . . 141.2(3) ?
N2 Na1 O2 C14 3_665 . . . -38.8(3) ?
C1 Na1 O2 C14 3_665 . . . 8.6(4) ?
Na1 O1 C1 N1 . . . . -32.3(4) ?
Na1 O1 C1 C2 . . . . 148.9(3) ?
N2 N1 C1 O1 . . . . -0.3(5) ?
N2 N1 C1 C2 . . . . 178.6(3) ?
O1 C1 C2 C3 . . . . 179.9(4) ?
N1 C1 C2 C3 . . . . 1.0(5) ?
O1 C1 C2 C7 . . . . -0.2(5) ?
N1 C1 C2 C7 . . . . -179.1(3) ?
C7 C2 C3 C4 . . . . 1.1(6) ?
C1 C2 C3 C4 . . . . -179.0(4) ?
C2 C3 C4 C5 . . . . -0.3(6) ?
C3 C4 C5 C6 . . . . -0.6(7) ?
C4 C5 C6 C7 . . . . 0.6(6) ?
C3 C2 C7 C6 . . . . -1.1(6) ?
C1 C2 C7 C6 . . . . 179.1(4) ?
C5 C6 C7 C2 . . . . 0.2(6) ?
N1 N2 C8 C10 . . . . 179.9(3) ?
Na1 N2 C8 C10 . . . . -24.9(6) ?
C13 N3 C9 C10 . . . . 0.9(6) ?
N3 C9 C10 C11 . . . . -1.0(6) ?
N3 C9 C10 C8 . . . . 179.3(4) ?
N2 C8 C10 C11 . . . . -2.9(6) ?
N2 C8 C10 C9 . . . . 176.7(4) ?
C9 C10 C11 C12 . . . . 0.5(5) ?
C8 C10 C11 C12 . . . . -179.9(4) ?
C10 C11 C12 C13 . . . . 0.0(6) ?
C9 N3 C13 C12 . . . . -0.3(6) ?
C11 C12 C13 N3 . . . . -0.1(7) ?
